data_4342575
loop_
_publ_author_name
'Oliynyk, Anton O.'
'Stoyko, Stanislav S.'
'Mar, Arthur'

_publ_section_title
;
 Many Metals Make the Cut: Quaternary Rare-Earth Germanides RE4M2InGe4 (M
 = Fe, Co, Ni, Ru, Rh, Ir) and RE4RhInGe4 Derived from Excision of Slabs
 in RE2InGe2.
;
_journal_issue 6
_journal_name_full 'Inorganic chemistry'
_journal_page_first 2780
_journal_page_last 2792
_journal_paper_doi 10.1021/ic502955h
_journal_volume 54
_journal_year 2015
_chemical_formula_structural 'Gd4 Ru2 In Ge4'
_chemical_formula_sum 'Gd4 Ge4 In Ru2'
_chemical_formula_weight 1236.32
_chemical_name_common 'gadolinium ruthenium indium germanide (4/2/1/4)'
_chemical_name_systematic 'gadolinium ruthenium indium germanide (4/2/1/4)'
_space_group_crystal_system monoclinic
_space_group_IT_number 12
_space_group_name_Hall '-C 2y'
_space_group_name_H-M_alt 'C 1 2/m 1'
_symmetry_space_group_name_Hall '-C 2y'
_symmetry_space_group_name_H-M 'C 1 2/m 1'
_atom_sites_solution_primary direct
_atom_sites_solution_secondary difmap
_audit_creation_method SHELXL-2013
_cell_angle_alpha 90
_cell_angle_beta 106.635(4)
_cell_angle_gamma 90
_cell_formula_units_Z 2
_cell_length_a 15.773(4)
_cell_length_b 4.2875(11)
_cell_length_c 7.0393(18)
_cell_measurement_reflns_used 1412
_cell_measurement_temperature 173(2)
_cell_measurement_theta_max 30.94
_cell_measurement_theta_min 5.88
_cell_volume 456.1(2)
_computing_cell_refinement 'Bruker SAINT 8.27B (Bruker, 2011)'
_computing_data_collection 'Bruker APEX 2 (Bruker, 2008)'
_computing_data_reduction 'Bruker SAINT 8.27B'
_computing_molecular_graphics 'ATOMS 5.1 (Dowty, 1999)'
_computing_publication_material 'Bruker SHELXTL'
_computing_structure_refinement 'Bruker SHELXTL'
_computing_structure_solution 'Bruker SHELXTL'
_diffrn_ambient_temperature 173(2)
_diffrn_measured_fraction_theta_full 1.000
_diffrn_measured_fraction_theta_max 0.989
_diffrn_measurement_device_type 'Bruker PLATFORM/SMART APEX II CCD'
_diffrn_measurement_method '\w and \f scans'
_diffrn_radiation_type MoK\a
_diffrn_radiation_wavelength 0.71073
_diffrn_reflns_av_R_equivalents 0.0445
_diffrn_reflns_av_unetI/netI 0.0387
_diffrn_reflns_Laue_measured_fraction_full 1.000
_diffrn_reflns_Laue_measured_fraction_max 0.989
_diffrn_reflns_limit_h_max 24
_diffrn_reflns_limit_h_min -24
_diffrn_reflns_limit_k_max 6
_diffrn_reflns_limit_k_min -6
_diffrn_reflns_limit_l_max 10
_diffrn_reflns_limit_l_min -10
_diffrn_reflns_number 3346
_diffrn_reflns_point_group_measured_fraction_full 1.000
_diffrn_reflns_point_group_measured_fraction_max 0.989
_diffrn_reflns_theta_full 25.242
_diffrn_reflns_theta_max 33.305
_diffrn_reflns_theta_min 2.696
_diffrn_source 'fine-focus sealed tube'
_exptl_absorpt_coefficient_mu 47.195
_exptl_absorpt_correction_T_max 0.5527
_exptl_absorpt_correction_T_min 0.0636
_exptl_absorpt_correction_type numerical
_exptl_absorpt_process_details 'Bruker SHELXTL (Sheldrick, 2013)'
_exptl_crystal_colour grey
_exptl_crystal_density_diffrn 9.002
_exptl_crystal_density_method 'not measured'
_exptl_crystal_description irregular
_exptl_crystal_F_000 1042
_exptl_crystal_size_max 0.126
_exptl_crystal_size_mid 0.024
_exptl_crystal_size_min 0.021
_refine_diff_density_max 2.762
_refine_diff_density_min -2.500
_refine_diff_density_rms 0.495
_refine_ls_extinction_coef 0.00063(5)
_refine_ls_extinction_expression Fc^*^=kFc[1+0.001xFc^2^\l^3^/sin(2\q)]^-1/4^
_refine_ls_extinction_method SHELXL
_refine_ls_goodness_of_fit_ref 1.047
_refine_ls_hydrogen_treatment undef
_refine_ls_matrix_type full
_refine_ls_number_parameters 37
_refine_ls_number_reflns 972
_refine_ls_number_restraints 0
_refine_ls_restrained_S_all 1.047
_refine_ls_R_factor_all 0.0353
_refine_ls_R_factor_gt 0.0240
_refine_ls_shift/su_max 0.000
_refine_ls_shift/su_mean 0.000
_refine_ls_structure_factor_coef Fsqd
_refine_ls_weighting_details 'w=1/[\s^2^(Fo^2^)+(0.0139P)^2^] where P=(Fo^2^+2Fc^2^)/3'
_refine_ls_weighting_scheme calc
_refine_ls_wR_factor_gt 0.0406
_refine_ls_wR_factor_ref 0.0437
_reflns_Friedel_coverage 0.000
_reflns_number_gt 800
_reflns_number_total 972
_reflns_threshold_expression 'I > 2\s(I)'
_cod_data_source_file ic502955h_si_004.cif
_cod_data_source_block Gd4Ru2InGe4
_cod_depositor_comments 'Adding full bibliography for 4342570--4342590.cif.'
_cod_database_code 4342575
_shelx_space_group_comment
;
The symmetry employed for this shelxl refinement is uniquely defined
by the following loop, which should always be used as a source of
symmetry information in preference to the above space-group names.
They are only intended as comments.
;
_shelx_estimated_absorpt_t_min 0.066
_shelx_estimated_absorpt_t_max 0.437
_shelxl_version_number 2013-4

loop_
_space_group_symop_operation_xyz
'x, y, z'
'-x, y, -z'
'x+1/2, y+1/2, z'
'-x+1/2, y+1/2, -z'
'-x, -y, -z'
'x, -y, z'
'-x+1/2, -y+1/2, -z'
'x+1/2, -y+1/2, z'

loop_
_atom_site_label
_atom_site_type_symbol
_atom_site_fract_x
_atom_site_fract_y
_atom_site_fract_z
_atom_site_U_iso_or_equiv
_atom_site_adp_type
_atom_site_occupancy
_atom_site_site_symmetry_order
_atom_site_calc_flag
_atom_site_refinement_flags_posn
_atom_site_refinement_flags_adp
_atom_site_refinement_flags_occupancy
Gd1 Gd 0.34881(3) 0.0000 0.06621(6) 0.00692(10) Uani 1 2 d S T P
Gd2 Gd 0.58772(3) 0.0000 0.38302(6) 0.00642(10) Uani 1 2 d S T P
Ru Ru 0.21954(4) 0.0000 0.63040(9) 0.00622(13) Uani 1 2 d S T P
In In 0.0000 0.0000 0.0000 0.0089(2) Uani 0.962(3) 4 d S T .
Ge1 Ge 0.06471(6) 0.0000 0.65732(13) 0.00703(17) Uani 1 2 d S T P
Ge2 Ge 0.20446(6) 0.0000 0.26595(13) 0.00734(17) Uani 1 2 d S T P

loop_
_atom_site_aniso_label
_atom_site_aniso_U_11
_atom_site_aniso_U_22
_atom_site_aniso_U_33
_atom_site_aniso_U_23
_atom_site_aniso_U_13
_atom_site_aniso_U_12
Gd1 0.00722(18) 0.00673(18) 0.00667(18) 0.000 0.00178(14) 0.000
Gd2 0.00643(18) 0.00575(18) 0.00757(18) 0.000 0.00278(14) 0.000
Ru 0.0062(3) 0.0056(3) 0.0072(3) 0.000 0.0023(2) 0.000
In 0.0085(4) 0.0107(4) 0.0081(4) 0.000 0.0032(3) 0.000
Ge1 0.0064(4) 0.0067(4) 0.0075(4) 0.000 0.0011(3) 0.000
Ge2 0.0099(4) 0.0048(4) 0.0077(4) 0.000 0.0032(3) 0.000

loop_
_atom_type_symbol
_atom_type_description
_atom_type_scat_dispersion_real
_atom_type_scat_dispersion_imag
_atom_type_scat_source
Ge Ge 0.1547 1.8001 'International Tables Vol C Tables 4.2.6.8 and 6.1.1.4'
Ru Ru -1.2594 0.8363 'International Tables Vol C Tables 4.2.6.8 and 6.1.1.4'
In In -0.7276 1.3100 'International Tables Vol C Tables 4.2.6.8 and 6.1.1.4'
Gd Gd -0.1653 3.9035 'International Tables Vol C Tables 4.2.6.8 and 6.1.1.4'

loop_
_geom_angle_atom_site_label_1
_geom_angle_atom_site_label_2
_geom_angle_atom_site_label_3
_geom_angle
_geom_angle_site_symmetry_1
_geom_angle_site_symmetry_3
Ge1 Gd1 Ge1 93.07(3) 7_556 7_546
Ge1 Gd1 Ge2 87.74(3) 7_556 .
Ge1 Gd1 Ge2 87.74(3) 7_546 .
Ge1 Gd1 Ge2 166.29(3) 7_556 7_545
Ge1 Gd1 Ge2 88.25(3) 7_546 7_545
Ge2 Gd1 Ge2 105.96(2) . 7_545
Ge1 Gd1 Ge2 88.25(3) 7_556 7
Ge1 Gd1 Ge2 166.29(3) 7_546 7
Ge2 Gd1 Ge2 105.96(2) . 7
Ge2 Gd1 Ge2 87.31(3) 7_545 7
Ge1 Gd1 Ru 133.435(16) 7_556 1_554
Ge1 Gd1 Ru 133.435(16) 7_546 1_554
Ge2 Gd1 Ru 95.14(3) . 1_554
Ge2 Gd1 Ru 46.275(17) 7_545 1_554
Ge2 Gd1 Ru 46.275(17) 7 1_554
Ge1 Gd1 In 53.99(2) 7_556 3
Ge1 Gd1 In 110.16(2) 7_546 3
Ge2 Gd1 In 137.246(13) . 3
Ge2 Gd1 In 112.86(2) 7_545 3
Ge2 Gd1 In 60.100(19) 7 3
Ru Gd1 In 98.783(18) 1_554 3
Ge1 Gd1 In 110.16(2) 7_556 3_545
Ge1 Gd1 In 53.99(2) 7_546 3_545
Ge2 Gd1 In 137.246(13) . 3_545
Ge2 Gd1 In 60.100(19) 7_545 3_545
Ge2 Gd1 In 112.86(2) 7 3_545
Ru Gd1 In 98.783(18) 1_554 3_545
In Gd1 In 79.94(2) 3 3_545
Ge1 Gd1 Ru 45.61(2) 7_556 7_556
Ge1 Gd1 Ru 102.28(3) 7_546 7_556
Ge2 Gd1 Ru 44.608(14) . 7_556
Ge2 Gd1 Ru 147.07(2) 7_545 7_556
Ge2 Gd1 Ru 88.38(2) 7 7_556
Ru Gd1 Ru 112.09(2) 1_554 7_556
In Gd1 Ru 92.881(18) 3 7_556
In Gd1 Ru 149.058(17) 3_545 7_556
Ge1 Gd1 Ru 102.28(3) 7_556 7_546
Ge1 Gd1 Ru 45.61(2) 7_546 7_546
Ge2 Gd1 Ru 44.608(14) . 7_546
Ge2 Gd1 Ru 88.38(2) 7_545 7_546
Ge2 Gd1 Ru 147.07(2) 7 7_546
Ru Gd1 Ru 112.09(2) 1_554 7_546
In Gd1 Ru 149.058(17) 3 7_546
In Gd1 Ru 92.881(18) 3_545 7_546
Ru Gd1 Ru 77.87(2) 7_556 7_546
Ge1 Gd1 Gd2 112.88(2) 7_556 5_655
Ge1 Gd1 Gd2 112.88(2) 7_546 5_655
Ge2 Gd1 Gd2 148.87(2) . 5_655
Ge2 Gd1 Gd2 54.458(19) 7_545 5_655
Ge2 Gd1 Gd2 54.458(19) 7 5_655
Ru Gd1 Gd2 53.73(2) 1_554 5_655
In Gd1 Gd2 58.994(9) 3 5_655
In Gd1 Gd2 58.994(9) 3_545 5_655
Ru Gd1 Gd2 140.484(12) 7_556 5_655
Ru Gd1 Gd2 140.484(12) 7_546 5_655
Ge1 Gd1 Gd1 142.03(3) 7_556 7_545
Ge1 Gd1 Gd1 86.67(2) 7_546 7_545
Ge2 Gd1 Gd1 54.30(2) . 7_545
Ge2 Gd1 Gd1 51.654(18) 7_545 7_545
Ge2 Gd1 Gd1 100.64(2) 7 7_545
Ru Gd1 Gd1 59.290(16) 1_554 7_545
In Gd1 Gd1 157.981(19) 3 7_545
In Gd1 Gd1 100.25(2) 3_545 7_545
Ru Gd1 Gd1 97.37(2) 7_556 7_545
Ru Gd1 Gd1 52.797(17) 7_546 7_545
Gd2 Gd1 Gd1 101.961(18) 5_655 7_545
Ge1 Gd2 Ge1 92.16(3) 3 3_545
Ge1 Gd2 Ru 109.02(2) 3 5_656
Ge1 Gd2 Ru 109.02(2) 3_545 5_656
Ge1 Gd2 Ge2 82.29(2) 3 3
Ge1 Gd2 Ge2 150.01(3) 3_545 3
Ru Gd2 Ge2 47.156(17) 5_656 3
Ge1 Gd2 Ge2 150.01(3) 3 3_545
Ge1 Gd2 Ge2 82.29(2) 3_545 3_545
Ru Gd2 Ge2 47.156(17) 5_656 3_545
Ge2 Gd2 Ge2 87.94(3) 3 3_545
Ge1 Gd2 Ru 48.19(2) 3 3
Ge1 Gd2 Ru 108.42(3) 3_545 3
Ru Gd2 Ru 60.854(19) 5_656 3
Ge2 Gd2 Ru 47.46(2) 3 3
Ge2 Gd2 Ru 105.72(3) 3_545 3
Ge1 Gd2 Ru 108.42(3) 3 3_545
Ge1 Gd2 Ru 48.19(2) 3_545 3_545
Ru Gd2 Ru 60.854(19) 5_656 3_545
Ge2 Gd2 Ru 105.72(3) 3 3_545
Ge2 Gd2 Ru 47.46(2) 3_545 3_545
Ru Gd2 Ru 86.01(3) 3 3_545
Ge1 Gd2 Ge1 108.35(2) 3 7_546
Ge1 Gd2 Ge1 48.80(3) 3_545 7_546
Ru Gd2 Ge1 136.828(16) 5_656 7_546
Ge2 Gd2 Ge1 160.01(3) 3 7_546
Ge2 Gd2 Ge1 90.08(3) 3_545 7_546
Ru Gd2 Ge1 151.00(2) 3 7_546
Ru Gd2 Ge1 87.30(2) 3_545 7_546
Ge1 Gd2 Ge1 48.80(3) 3 7_556
Ge1 Gd2 Ge1 108.35(2) 3_545 7_556
Ru Gd2 Ge1 136.828(16) 5_656 7_556
Ge2 Gd2 Ge1 90.08(3) 3 7_556
Ge2 Gd2 Ge1 160.01(3) 3_545 7_556
Ru Gd2 Ge1 87.30(2) 3 7_556
Ru Gd2 Ge1 151.00(2) 3_545 7_556
Ge1 Gd2 Ge1 85.02(3) 7_546 7_556
Ge1 Gd2 In 150.23(2) 3 3_545
Ge1 Gd2 In 87.88(2) 3_545 3_545
Ru Gd2 In 99.023(15) 5_656 3_545
Ge2 Gd2 In 111.30(2) 3 3_545
Ge2 Gd2 In 59.39(2) 3_545 3_545
Ru Gd2 In 157.012(17) 3 3_545
Ru Gd2 In 93.643(19) 3_545 3_545
Ge1 Gd2 In 51.633(18) 7_546 3_545
Ge1 Gd2 In 103.20(2) 7_556 3_545
Ge1 Gd2 In 87.88(2) 3 3
Ge1 Gd2 In 150.23(2) 3_545 3
Ru Gd2 In 99.023(15) 5_656 3
Ge2 Gd2 In 59.39(2) 3 3
Ge2 Gd2 In 111.29(2) 3_545 3
Ru Gd2 In 93.643(19) 3 3
Ru Gd2 In 157.012(17) 3_545 3
Ge1 Gd2 In 103.20(2) 7_546 3
Ge1 Gd2 In 51.633(18) 7_556 3
In Gd2 In 77.84(2) 3_545 3
Ge1 Gd2 Ge2 78.77(2) 3 5_656
Ge1 Gd2 Ge2 78.77(2) 3_545 5_656
Ru Gd2 Ge2 44.34(2) 5_656 5_656
Ge2 Gd2 Ge2 71.24(3) 3 5_656
Ge2 Gd2 Ge2 71.24(3) 3_545 5_656
Ru Gd2 Ge2 43.149(13) 3 5_656
Ru Gd2 Ge2 43.149(13) 3_545 5_656
Ge1 Gd2 Ge2 126.63(2) 7_546 5_656
Ge1 Gd2 Ge2 126.63(2) 7_556 5_656
In Gd2 Ge2 130.146(13) 3_545 5_656
In Gd2 Ge2 130.146(13) 3 5_656
Ge2 Ru Ge2 121.04(5) 7_556 7_546
Ge2 Ru Ge1 112.35(3) 7_556 .
Ge2 Ru Ge1 112.35(3) 7_546 .
Ge2 Ru Ge2 101.46(3) 7_556 .
Ge2 Ru Ge2 101.46(3) 7_546 .
Ge1 Ru Ge2 105.58(4) . .
Ge2 Ru Gd2 66.83(2) 7_556 5_656
Ge2 Ru Gd2 66.83(2) 7_546 5_656
Ge1 Ru Gd2 177.53(3) . 5_656
Ge2 Ru Gd2 76.89(3) . 5_656
Ge2 Ru Gd2 161.20(3) 7_556 3_445
Ge2 Ru Gd2 76.06(3) 7_546 3_445
Ge1 Ru Gd2 62.41(2) . 3_445
Ge2 Ru Gd2 65.12(2) . 3_445
Gd2 Ru Gd2 119.146(19) 5_656 3_445
Ge2 Ru Gd2 76.06(3) 7_556 3_455
Ge2 Ru Gd2 161.20(3) 7_546 3_455
Ge1 Ru Gd2 62.41(2) . 3_455
Ge2 Ru Gd2 65.12(2) . 3_455
Gd2 Ru Gd2 119.146(19) 5_656 3_455
Gd2 Ru Gd2 86.01(3) 3_445 3_455
Ge2 Ru Ru 124.19(4) 7_556 7_546
Ge2 Ru Ru 51.37(3) 7_546 7_546
Ge1 Ru Ru 120.78(3) . 7_546
Ge2 Ru Ru 50.09(2) . 7_546
Gd2 Ru Ru 60.74(2) 5_656 7_546
Gd2 Ru Ru 58.40(2) 3_445 7_546
Gd2 Ru Ru 113.93(3) 3_455 7_546
Ge2 Ru Ru 51.37(3) 7_556 7_556
Ge2 Ru Ru 124.19(4) 7_546 7_556
Ge1 Ru Ru 120.78(3) . 7_556
Ge2 Ru Ru 50.09(2) . 7_556
Gd2 Ru Ru 60.74(2) 5_656 7_556
Gd2 Ru Ru 113.93(3) 3_445 7_556
Gd2 Ru Ru 58.40(2) 3_455 7_556
Ru Ru Ru 85.90(4) 7_546 7_556
Ge2 Ru Gd1 65.69(2) 7_556 1_556
Ge2 Ru Gd1 65.69(2) 7_546 1_556
Ge1 Ru Gd1 107.39(3) . 1_556
Ge2 Ru Gd1 147.03(3) . 1_556
Gd2 Ru Gd1 70.14(2) 5_656 1_556
Gd2 Ru Gd1 132.727(15) 3_445 1_556
Gd2 Ru Gd1 132.727(15) 3_455 1_556
Ru Ru Gd1 110.27(3) 7_546 1_556
Ru Ru Gd1 110.27(3) 7_556 1_556
Ge2 Ru Gd1 58.79(2) 7_556 7_556
Ge2 Ru Gd1 125.16(3) 7_546 7_556
Ge1 Ru Gd1 57.489(18) . 7_556
Ge2 Ru Gd1 133.32(2) . 7_556
Gd2 Ru Gd1 120.846(18) 5_656 7_556
Gd2 Ru Gd1 119.87(3) 3_445 7_556
Gd2 Ru Gd1 68.95(2) 3_455 7_556
Ru Ru Gd1 175.95(2) 7_546 7_556
Ru Ru Gd1 98.12(2) 7_556 7_556
Gd1 Ru Gd1 67.91(2) 1_556 7_556
Ge2 Ru Gd1 125.16(3) 7_556 7_546
Ge2 Ru Gd1 58.79(2) 7_546 7_546
Ge1 Ru Gd1 57.489(18) . 7_546
Ge2 Ru Gd1 133.32(2) . 7_546
Gd2 Ru Gd1 120.846(18) 5_656 7_546
Gd2 Ru Gd1 68.95(2) 3_445 7_546
Gd2 Ru Gd1 119.87(3) 3_455 7_546
Ru Ru Gd1 98.12(2) 7_546 7_546
Ru Ru Gd1 175.95(2) 7_556 7_546
Gd1 Ru Gd1 67.91(2) 1_556 7_546
Gd1 Ru Gd1 77.87(2) 7_556 7_546
Ge1 In Ge1 180.00(3) 5_556 1_554
Ge1 In Gd1 56.183(14) 5_556 3_445
Ge1 In Gd1 123.817(14) 1_554 3_445
Ge1 In Gd1 123.817(14) 5_556 7
Ge1 In Gd1 56.183(14) 1_554 7
Gd1 In Gd1 180.0 3_445 7
Ge1 In Gd1 123.817(14) 5_556 7_545
Ge1 In Gd1 56.183(14) 1_554 7_545
Gd1 In Gd1 100.05(2) 3_445 7_545
Gd1 In Gd1 79.95(2) 7 7_545
Ge1 In Gd1 56.183(14) 5_556 3_455
Ge1 In Gd1 123.817(14) 1_554 3_455
Gd1 In Gd1 79.95(2) 3_445 3_455
Gd1 In Gd1 100.05(2) 7 3_455
Gd1 In Gd1 180.0 7_545 3_455
Ge1 In Gd2 59.880(19) 5_556 3_455
Ge1 In Gd2 120.120(19) 1_554 3_455
Gd1 In Gd2 115.948(15) 3_445 3_455
Gd1 In Gd2 64.052(16) 7 3_455
Gd1 In Gd2 111.694(16) 7_545 3_455
Gd1 In Gd2 68.306(16) 3_455 3_455
Ge1 In Gd2 120.120(19) 5_556 7_545
Ge1 In Gd2 59.880(19) 1_554 7_545
Gd1 In Gd2 64.052(16) 3_445 7_545
Gd1 In Gd2 115.948(15) 7 7_545
Gd1 In Gd2 68.306(16) 7_545 7_545
Gd1 In Gd2 111.694(16) 3_455 7_545
Gd2 In Gd2 180.000(10) 3_455 7_545
Ge1 In Gd2 59.880(19) 5_556 3_445
Ge1 In Gd2 120.120(19) 1_554 3_445
Gd1 In Gd2 68.306(16) 3_445 3_445
Gd1 In Gd2 111.694(16) 7 3_445
Gd1 In Gd2 64.052(16) 7_545 3_445
Gd1 In Gd2 115.948(15) 3_455 3_445
Gd2 In Gd2 77.84(2) 3_455 3_445
Gd2 In Gd2 102.16(2) 7_545 3_445
Ge1 In Gd2 120.120(19) 5_556 7
Ge1 In Gd2 59.880(19) 1_554 7
Gd1 In Gd2 111.694(16) 3_445 7
Gd1 In Gd2 68.306(16) 7 7
Gd1 In Gd2 115.948(15) 7_545 7
Gd1 In Gd2 64.052(16) 3_455 7
Gd2 In Gd2 102.16(2) 3_455 7
Gd2 In Gd2 77.84(2) 7_545 7
Gd2 In Gd2 180.0 3_445 7
Ru Ge1 Ge1 119.38(5) . 5_556
Ru Ge1 In 130.67(4) . 1_556
Ge1 Ge1 In 109.94(5) 5_556 1_556
Ru Ge1 Gd1 76.90(2) . 7_556
Ge1 Ge1 Gd1 132.620(18) 5_556 7_556
In Ge1 Gd1 69.83(2) 1_556 7_556
Ru Ge1 Gd1 76.90(2) . 7_546
Ge1 Ge1 Gd1 132.620(18) 5_556 7_546
In Ge1 Gd1 69.83(2) 1_556 7_546
Gd1 Ge1 Gd1 93.07(3) 7_556 7_546
Ru Ge1 Gd2 69.39(2) . 3_445
Ge1 Ge1 Gd2 69.63(3) 5_556 3_445
In Ge1 Gd2 133.056(17) 1_556 3_445
Gd1 Ge1 Gd2 146.23(3) 7_556 3_445
Gd1 Ge1 Gd2 77.62(2) 7_546 3_445
Ru Ge1 Gd2 69.39(2) . 3_455
Ge1 Ge1 Gd2 69.63(3) 5_556 3_455
In Ge1 Gd2 133.056(17) 1_556 3_455
Gd1 Ge1 Gd2 77.62(2) 7_556 3_455
Gd1 Ge1 Gd2 146.23(3) 7_546 3_455
Gd2 Ge1 Gd2 92.16(3) 3_445 3_455
Ru Ge1 Gd2 136.386(17) . 7_546
Ge1 Ge1 Gd2 61.57(3) 5_556 7_546
In Ge1 Gd2 68.49(2) 1_556 7_546
Gd1 Ge1 Gd2 138.12(3) 7_556 7_546
Gd1 Ge1 Gd2 76.33(2) 7_546 7_546
Gd2 Ge1 Gd2 71.65(2) 3_445 7_546
Gd2 Ge1 Gd2 131.20(3) 3_455 7_546
Ru Ge1 Gd2 136.386(17) . 7_556
Ge1 Ge1 Gd2 61.57(3) 5_556 7_556
In Ge1 Gd2 68.49(2) 1_556 7_556
Gd1 Ge1 Gd2 76.33(2) 7_556 7_556
Gd1 Ge1 Gd2 138.12(3) 7_546 7_556
Gd2 Ge1 Gd2 131.20(3) 3_445 7_556
Gd2 Ge1 Gd2 71.65(2) 3_455 7_556
Gd2 Ge1 Gd2 85.02(3) 7_546 7_556
Ru Ge2 Ru 121.04(5) 7_556 7_546
Ru Ge2 Ru 78.54(3) 7_556 .
Ru Ge2 Ru 78.54(3) 7_546 .
Ru Ge2 Gd1 76.61(3) 7_556 .
Ru Ge2 Gd1 76.61(3) 7_546 .
Ru Ge2 Gd1 128.12(4) . .
Ru Ge2 Gd2 143.34(4) 7_556 3_445
Ru Ge2 Gd2 66.01(2) 7_546 3_445
Ru Ge2 Gd2 67.43(2) . 3_445
Gd1 Ge2 Gd2 135.719(15) . 3_445
Ru Ge2 Gd2 66.01(2) 7_556 3_455
Ru Ge2 Gd2 143.34(4) 7_546 3_455
Ru Ge2 Gd2 67.43(2) . 3_455
Gd1 Ge2 Gd2 135.719(15) . 3_455
Gd2 Ge2 Gd2 87.94(3) 3_445 3_455
Ru Ge2 Gd1 145.88(4) 7_556 7_545
Ru Ge2 Gd1 68.04(2) 7_546 7_545
Ru Ge2 Gd1 134.125(18) . 7_545
Gd1 Ge2 Gd1 74.04(2) . 7_545
Gd2 Ge2 Gd1 70.62(2) 3_445 7_545
Gd2 Ge2 Gd1 128.81(3) 3_455 7_545
Ru Ge2 Gd1 68.04(2) 7_556 7
Ru Ge2 Gd1 145.88(4) 7_546 7
Ru Ge2 Gd1 134.125(18) . 7
Gd1 Ge2 Gd1 74.04(2) . 7
Gd2 Ge2 Gd1 128.81(3) 3_445 7
Gd2 Ge2 Gd1 70.62(2) 3_455 7
Gd1 Ge2 Gd1 87.31(3) 7_545 7
Ru Ge2 Gd2 60.79(2) 7_556 5_656
Ru Ge2 Gd2 60.79(2) 7_546 5_656
Ru Ge2 Gd2 58.78(3) . 5_656
Gd1 Ge2 Gd2 69.34(3) . 5_656
Gd2 Ge2 Gd2 108.76(3) 3_445 5_656
Gd2 Ge2 Gd2 108.76(3) 3_455 5_656
Gd1 Ge2 Gd2 121.95(2) 7_545 5_656
Gd1 Ge2 Gd2 121.95(2) 7 5_656

loop_
_geom_bond_atom_site_label_1
_geom_bond_atom_site_label_2
_geom_bond_distance
_geom_bond_site_symmetry_2
Gd1 Ge1 2.9536(8) 7_556
Gd1 Ge1 2.9536(8) 7_546
Gd1 Ge2 2.9990(11) .
Gd1 Ge2 3.1055(9) 7_545
Gd1 Ge2 3.1055(9) 7
Gd1 Ru 3.1603(10) 1_554
Gd1 In 3.3370(7) 3
Gd1 In 3.3370(7) 3_545
Gd1 Ru 3.4113(8) 7_556
Gd1 Ru 3.4113(8) 7_546
Gd1 Gd2 3.5798(10) 5_655
Gd1 Gd1 3.6766(10) 7_545
Gd2 Ge1 2.9761(8) 3
Gd2 Ge1 2.9761(8) 3_545
Gd2 Ru 3.0685(11) 5_656
Gd2 Ge2 3.0878(8) 3
Gd2 Ge2 3.0878(8) 3_545
Gd2 Ru 3.1429(7) 3
Gd2 Ru 3.1429(7) 3_545
Gd2 Ge1 3.1725(9) 7_546
Gd2 Ge1 3.1725(9) 7_556
Gd2 In 3.4123(7) 3_545
Gd2 In 3.4123(7) 3
Gd2 Ge2 3.4947(12) 5_656
Ru Ge2 2.4626(7) 7_556
Ru Ge2 2.4626(7) 7_546
Ru Ge1 2.5029(12) .
Ru Ge2 2.5078(13) .
Ru Gd2 3.0685(11) 5_656
Ru Gd2 3.1429(7) 3_445
Ru Gd2 3.1429(7) 3_455
Ru Ru 3.1464(10) 7_546
Ru Ru 3.1464(10) 7_556
Ru Gd1 3.1603(10) 1_556
Ru Gd1 3.4113(8) 7_556
Ru Gd1 3.4113(8) 7_546
In Ge1 2.8757(10) 5_556
In Ge1 2.8757(10) 1_554
In Gd1 3.3370(7) 3_445
In Gd1 3.3370(7) 7
In Gd1 3.3370(7) 7_545
In Gd1 3.3370(7) 3_455
In Gd2 3.4122(7) 3_455
In Gd2 3.4122(7) 7_545
In Gd2 3.4122(7) 3_445
In Gd2 3.4122(7) 7
Ge1 Ge1 2.5463(18) 5_556
Ge1 In 2.8757(10) 1_556
Ge1 Gd1 2.9536(8) 7_556
Ge1 Gd1 2.9536(8) 7_546
Ge1 Gd2 2.9761(8) 3_445
Ge1 Gd2 2.9761(8) 3_455
Ge1 Gd2 3.1725(9) 7_546
Ge1 Gd2 3.1725(9) 7_556
Ge2 Ru 2.4626(7) 7_556
Ge2 Ru 2.4626(7) 7_546
Ge2 Gd2 3.0878(8) 3_445
Ge2 Gd2 3.0878(8) 3_455
Ge2 Gd1 3.1055(9) 7_545
Ge2 Gd1 3.1055(9) 7
Ge2 Gd2 3.4947(12) 5_656
